data_1526404
loop_
_publ_author_name
'Hull, S.'
'Keen, D.A.'

_publ_section_title
;
 Structural characterization of further high temperature superionic phases
 of Ag2 Hg I4 and Cu2 Hg I4
;
_journal_name_full 'Journal of Physics: Condensed Matter'
_journal_page_first 5597
_journal_page_last 5610
_journal_volume 13
_journal_year 2001
_chemical_formula_sum 'Cu Hg0.5 I2'
_chemical_name_systematic '(Cu0.453 Hg0.227) (Cu0.547 Hg0.273) I2'
_space_group_IT_number 194
_symmetry_space_group_name_Hall '-P 6c 2c'
_symmetry_space_group_name_H-M 'P 63/m m c'
_cell_angle_alpha 90
_cell_angle_beta 90
_cell_angle_gamma 120
_cell_formula_units_Z 1
_cell_length_a 4.364
_cell_length_b 4.364
_cell_length_c 7.1759
_cell_volume 118.352
_citation_journal_id_ASTM JCOMEL
_cod_data_source_file Hull_JCOMEL_2001_1361.cif
_cod_data_source_block Cu1Hg0.5I2
_cod_original_cell_volume 118.3522
_cod_original_formula_sum 'Cu1 Hg0.5 I2'
_cod_database_code 1526404

loop_
_symmetry_equiv_pos_as_xyz
x,y,z
x-y,x,z+1/2
-y,x-y,z
-x,-y,z+1/2
-x+y,-x,z
y,-x+y,z+1/2
-y,-x,-z+1/2
x-y,-y,-z
x,x-y,-z+1/2
y,x,-z
-x+y,y,-z+1/2
-x,-x+y,-z
-x,-y,-z
-x+y,-x,-z-1/2
y,-x+y,-z
x,y,-z-1/2
x-y,x,-z
-y,x-y,-z-1/2
y,x,z-1/2
-x+y,y,z
-x,-x+y,z-1/2
-y,-x,z
x-y,-y,z-1/2
x,x-y,z

loop_
_atom_site_label
_atom_site_type_symbol
_atom_site_fract_x
_atom_site_fract_y
_atom_site_fract_z
_atom_site_occupancy
_atom_site_U_iso_or_equiv
Cu1 Cu+1 0 0 0 0.227 0.0
Cu2 Cu+1 0.3333 0.6667 0.63 0.1367 0.0
Hg1 Hg+2 0 0 0 0.1133 0.0
I1 I-1 0.3333 0.6667 0.25 1 0.0
Hg2 Hg+2 0.3333 0.6667 0.63 0.0683 0.0
